data_7239990
loop_
_publ_author_name
'Qin, Ling'
'Hu, Qing'
'Zheng, Qi-Ming'
'Dou, Yue'
'Yang, Hu'
'Zheng, Hegen'

_publ_section_title
;
 Syntheses, crystal structures, dye degradation and luminescence sensing
 properties of four coordination polymers
;
_journal_name_full CrystEngComm
_journal_paper_doi 10.1039/D0CE00175A
_journal_year 2020
_chemical_formula_sum 'C49 H35 Co N9 O6'
_chemical_formula_weight 904.79
_space_group_crystal_system triclinic
_space_group_IT_number 2
_space_group_name_Hall '-P 1'
_space_group_name_H-M_alt 'P -1'
_atom_sites_solution_hydrogens geom
_audit_creation_method SHELXL-2018/3
_audit_update_record
;
2019-06-27 deposited with the CCDC.	2020-02-21 downloaded from the CCDC.
;
_cell_angle_alpha 91.907(5)
_cell_angle_beta 101.849(6)
_cell_angle_gamma 108.606(6)
_cell_formula_units_Z 1
_cell_length_a 9.4020(7)
_cell_length_b 10.0486(7)
_cell_length_c 11.9827(7)
_cell_measurement_reflns_used 3503
_cell_measurement_temperature 293(2)
_cell_measurement_theta_max 29.4
_cell_measurement_theta_min 3.3
_cell_volume 1044.09(13)
_computing_structure_refinement 'SHELXL-2018/3 (Sheldrick, 2018)'
_diffrn_ambient_temperature 293(2)
_diffrn_measured_fraction_theta_full 0.998
_diffrn_measured_fraction_theta_max 0.831
_diffrn_measurement_device_type 'Bruker APEX-II CCD'
_diffrn_measurement_method '\f and \w scans'
_diffrn_radiation_type MoK\a
_diffrn_radiation_wavelength 0.71073
_diffrn_reflns_av_R_equivalents 0.0299
_diffrn_reflns_av_unetI/netI 0.0639
_diffrn_reflns_Laue_measured_fraction_full 0.998
_diffrn_reflns_Laue_measured_fraction_max 0.831
_diffrn_reflns_limit_h_max 12
_diffrn_reflns_limit_h_min -12
_diffrn_reflns_limit_k_max 13
_diffrn_reflns_limit_k_min -12
_diffrn_reflns_limit_l_max 16
_diffrn_reflns_limit_l_min -15
_diffrn_reflns_number 8673
_diffrn_reflns_point_group_measured_fraction_full 0.998
_diffrn_reflns_point_group_measured_fraction_max 0.831
_diffrn_reflns_theta_full 25.242
_diffrn_reflns_theta_max 29.385
_diffrn_reflns_theta_min 3.301
_exptl_absorpt_coefficient_mu 0.476
_exptl_crystal_colour block
_exptl_crystal_density_diffrn 1.439
_exptl_crystal_description pink
_exptl_crystal_F_000 467
_exptl_crystal_size_max 0.260
_exptl_crystal_size_mid 0.200
_exptl_crystal_size_min 0.120
_refine_diff_density_max 0.357
_refine_diff_density_min -0.355
_refine_diff_density_rms 0.060
_refine_ls_extinction_method none
_refine_ls_goodness_of_fit_ref 1.040
_refine_ls_hydrogen_treatment constr
_refine_ls_matrix_type full
_refine_ls_number_parameters 295
_refine_ls_number_reflns 4774
_refine_ls_number_restraints 0
_refine_ls_restrained_S_all 1.040
_refine_ls_R_factor_all 0.0773
_refine_ls_R_factor_gt 0.0510
_refine_ls_shift/su_max 0.000
_refine_ls_shift/su_mean 0.000
_refine_ls_structure_factor_coef Fsqd
_refine_ls_weighting_details 'w=1/[\s^2^(Fo^2^)+(0.0383P)^2^+0.3214P] where P=(Fo^2^+2Fc^2^)/3'
_refine_ls_weighting_scheme calc
_refine_ls_wR_factor_gt 0.0988
_refine_ls_wR_factor_ref 0.1151
_reflns_Friedel_coverage 0.000
_reflns_number_gt 3503
_reflns_number_total 4774
_reflns_threshold_expression 'I > 2\s(I)'
_cod_data_source_file d0ce00175a2.cif
_cod_data_source_block 2
_cod_database_code 7239990
_shelx_shelxl_version_number 2018/3
_shelx_space_group_comment
;
The symmetry employed for this shelxl refinement is uniquely defined
by the following loop, which should always be used as a source of
symmetry information in preference to the above space-group names.
They are only intended as comments.
;
_shelx_estimated_absorpt_t_min 0.886
_shelx_estimated_absorpt_t_max 0.945

loop_
_space_group_symop_operation_xyz
'x, y, z'
'-x, -y, -z'

loop_
_atom_site_label
_atom_site_type_symbol
_atom_site_fract_x
_atom_site_fract_y
_atom_site_fract_z
_atom_site_U_iso_or_equiv
_atom_site_adp_type
_atom_site_occupancy
_atom_site_site_symmetry_order
_atom_site_calc_flag
_atom_site_refinement_flags_posn
_atom_site_refinement_flags_adp
_atom_site_refinement_flags_occupancy
_atom_site_disorder_assembly
_atom_site_disorder_group
C1 C 0.9632(3) 1.0629(2) 0.25962(19) 0.0316(6) Uani 1 1 d . . . . .
C2 C 0.9699(3) 1.1936(2) 0.33122(18) 0.0296(5) Uani 1 1 d . . . . .
C3 C 1.0027(3) 1.2003(3) 0.45031(19) 0.0356(6) Uani 1 1 d . . . . .
H3A H 1.015789 1.122882 0.485968 0.043 Uiso 1 1 calc R U . A 1
C4 C 0.9942(3) 1.4355(2) 0.4646(2) 0.0318(6) Uani 1 1 d . . . . .
C5 C 0.9598(3) 1.4287(3) 0.3478(2) 0.0359(6) Uani 1 1 d . . . . .
H5 H 0.944346 1.505559 0.312564 0.043 Uiso 1 1 calc R U . . .
C6 C 0.9479(3) 1.3104(3) 0.2823(2) 0.0391(6) Uani 1 1 d . . . . .
H6 H 0.924411 1.308122 0.202802 0.047 Uiso 1 1 calc R U . . .
C7 C 0.8037(3) 0.7377(3) 0.0976(2) 0.0419(7) Uani 1 1 d . . . . .
H7 H 0.814142 0.792630 0.164679 0.050 Uiso 1 1 calc R U . . .
C8 C 0.8171(3) 0.6747(3) -0.0703(2) 0.0450(7) Uani 1 1 d . . . . .
H8 H 0.839685 0.678465 -0.142348 0.054 Uiso 1 1 calc R U . . .
C0AA C 0.7379(4) 0.5562(3) -0.0297(2) 0.0497(8) Uani 1 1 d . . . . .
H0AA H 0.697050 0.465404 -0.067696 0.060 Uiso 1 1 calc R U . . .
C10 C 0.6497(3) 0.5095(3) 0.1536(2) 0.0359(6) Uani 1 1 d . . . . .
C11 C 0.6050(4) 0.3648(3) 0.1329(2) 0.0466(7) Uani 1 1 d . . . . .
H11 H 0.630004 0.324357 0.071977 0.056 Uiso 1 1 calc R U . . .
C12 C 0.5230(4) 0.2793(3) 0.2023(2) 0.0503(8) Uani 1 1 d . . . . .
H12 H 0.493322 0.181589 0.188346 0.060 Uiso 1 1 calc R U . . .
C13 C 0.4858(3) 0.3387(3) 0.2913(2) 0.0449(7) Uani 1 1 d . . . . .
C14 C 0.5317(4) 0.4829(3) 0.3144(2) 0.0547(8) Uani 1 1 d . . . . .
H14 H 0.507799 0.522585 0.376259 0.066 Uiso 1 1 calc R U . . .
C15 C 0.6138(4) 0.5687(3) 0.2449(2) 0.0489(8) Uani 1 1 d . . . . .
H15 H 0.644789 0.666409 0.259894 0.059 Uiso 1 1 calc R U . . .
C16 C 0.4623(3) 0.2207(3) 0.4596(2) 0.0392(6) Uani 1 1 d . . . . .
C17 C 0.3657(3) 0.1265(3) 0.5147(2) 0.0430(7) Uani 1 1 d . . . . .
H17 H 0.261056 0.087186 0.481032 0.052 Uiso 1 1 calc R U . . .
C18 C 0.4248(3) 0.0906(3) 0.6203(2) 0.0420(7) Uani 1 1 d . . . . .
H18 H 0.360310 0.026625 0.657824 0.050 Uiso 1 1 calc R U . . .
C19 C 0.5791(3) 0.1500(3) 0.6695(2) 0.0355(6) Uani 1 1 d . . . . .
C20 C 0.6752(3) 0.2445(3) 0.6148(2) 0.0464(7) Uani 1 1 d . . . . .
H20 H 0.779428 0.285107 0.649176 0.056 Uiso 1 1 calc R U . . .
C21 C 0.6163(3) 0.2793(3) 0.5078(2) 0.0495(8) Uani 1 1 d . . . . .
H21 H 0.681060 0.341756 0.469556 0.059 Uiso 1 1 calc R U . . .
C22 C 0.7724(3) 0.0782(3) 0.8054(2) 0.0351(6) Uani 1 1 d . . . . .
H22 H 0.831957 0.071979 0.753607 0.042 Uiso 1 1 calc R U . . .
C23 C 0.6897(3) 0.0753(3) 0.9587(2) 0.0408(6) Uani 1 1 d . . . . .
H23 H 0.682037 0.066002 1.034374 0.049 Uiso 1 1 calc R U . . .
C24 C 0.5897(3) 0.1122(3) 0.8776(2) 0.0426(7) Uani 1 1 d . . . . .
H24 H 0.502521 0.132408 0.886522 0.051 Uiso 1 1 calc R U . . .
Co1 Co 1.000000 1.000000 0.000000 0.02935(15) Uani 1 2 d S . P . .
N1 N 0.8589(3) 0.7879(2) 0.01025(16) 0.0357(5) Uani 1 1 d . . . . .
N2 N 0.7297(3) 0.5969(2) 0.07905(16) 0.0353(5) Uani 1 1 d . . . . .
N3 N 0.6439(3) 0.1134(2) 0.77923(16) 0.0362(5) Uani 1 1 d . . . . .
N4 N 0.8034(2) 0.0538(2) 0.91305(16) 0.0340(5) Uani 1 1 d . . . . .
N9 N 1.0159(3) 1.3204(3) 0.51561(19) 0.0428(6) Uani 0.5 1 d . . P B 1
O1 O 0.9644(3) 0.95741(18) 0.30989(14) 0.0502(5) Uani 1 1 d . . . . .
O2 O 0.9583(2) 1.07448(18) 0.15450(13) 0.0413(5) Uani 1 1 d . . . . .
O3 O 0.3918(2) 0.2502(2) 0.35407(16) 0.0569(6) Uani 1 1 d . . . . .
C9' C 1.0159(3) 1.3204(3) 0.51561(19) 0.0428(6) Uani 0.5 1 d . . P B 2
H9' H 1.039730 1.324098 0.595165 0.051 Uiso 0.5 1 calc R U P B 2

loop_
_atom_site_aniso_label
_atom_site_aniso_U_11
_atom_site_aniso_U_22
_atom_site_aniso_U_33
_atom_site_aniso_U_23
_atom_site_aniso_U_13
_atom_site_aniso_U_12
C1 0.0407(16) 0.0309(13) 0.0252(12) 0.0003(10) 0.0091(11) 0.0138(12)
C2 0.0342(14) 0.0295(13) 0.0268(11) 0.0008(9) 0.0096(10) 0.0114(11)
C3 0.0464(17) 0.0345(14) 0.0289(12) 0.0015(10) 0.0102(11) 0.0169(13)
C4 0.0310(14) 0.0283(13) 0.0351(13) -0.0027(10) 0.0099(11) 0.0075(11)
C5 0.0505(17) 0.0289(13) 0.0349(13) 0.0045(10) 0.0109(12) 0.0213(12)
C6 0.0542(18) 0.0401(15) 0.0275(12) 0.0048(10) 0.0095(12) 0.0218(14)
C7 0.061(2) 0.0246(13) 0.0347(14) -0.0003(10) 0.0106(13) 0.0074(13)
C8 0.056(2) 0.0363(15) 0.0382(14) -0.0008(12) 0.0144(13) 0.0072(14)
C0AA 0.070(2) 0.0329(15) 0.0399(15) -0.0062(12) 0.0179(15) 0.0062(15)
C10 0.0429(16) 0.0296(13) 0.0319(13) 0.0068(10) 0.0067(11) 0.0082(12)
C11 0.061(2) 0.0312(14) 0.0465(16) 0.0044(12) 0.0183(14) 0.0105(14)
C12 0.058(2) 0.0322(15) 0.0563(18) 0.0112(13) 0.0126(15) 0.0084(14)
C13 0.0391(17) 0.0506(17) 0.0378(14) 0.0192(13) 0.0040(12) 0.0066(14)
C14 0.073(2) 0.057(2) 0.0330(14) 0.0073(13) 0.0161(15) 0.0186(18)
C15 0.075(2) 0.0320(15) 0.0389(15) 0.0033(11) 0.0166(15) 0.0149(15)
C16 0.0381(16) 0.0428(15) 0.0349(13) 0.0126(11) 0.0055(12) 0.0122(13)
C17 0.0298(15) 0.0500(17) 0.0459(15) 0.0136(13) 0.0073(12) 0.0087(13)
C18 0.0365(16) 0.0465(16) 0.0435(15) 0.0178(12) 0.0137(13) 0.0104(13)
C19 0.0418(16) 0.0388(14) 0.0319(12) 0.0131(11) 0.0128(11) 0.0180(13)
C20 0.0290(15) 0.0560(18) 0.0460(16) 0.0195(13) 0.0028(12) 0.0053(13)
C21 0.0366(17) 0.0586(19) 0.0459(16) 0.0271(14) 0.0088(13) 0.0041(14)
C22 0.0403(16) 0.0401(15) 0.0295(12) 0.0089(10) 0.0119(11) 0.0165(12)
C23 0.0503(18) 0.0480(16) 0.0301(13) 0.0090(11) 0.0177(12) 0.0189(14)
C24 0.0486(18) 0.0517(17) 0.0384(14) 0.0106(12) 0.0199(13) 0.0245(14)
Co1 0.0433(3) 0.0239(2) 0.0214(2) 0.00427(17) 0.0077(2) 0.0116(2)
N1 0.0451(14) 0.0269(11) 0.0317(11) 0.0032(8) 0.0069(10) 0.0086(10)
N2 0.0473(14) 0.0236(10) 0.0309(10) 0.0013(8) 0.0075(10) 0.0071(10)
N3 0.0398(13) 0.0440(13) 0.0320(11) 0.0131(9) 0.0138(10) 0.0193(11)
N4 0.0449(14) 0.0319(11) 0.0276(10) 0.0071(8) 0.0093(9) 0.0153(10)
N9 0.0521(17) 0.0434(14) 0.0327(12) -0.0036(10) 0.0098(11) 0.0166(13)
O1 0.0930(17) 0.0333(10) 0.0329(9) 0.0075(8) 0.0212(10) 0.0280(11)
O2 0.0668(14) 0.0381(10) 0.0233(8) 0.0014(7) 0.0135(8) 0.0216(10)
O3 0.0393(12) 0.0755(14) 0.0441(11) 0.0313(10) 0.0018(9) 0.0052(11)
C9' 0.0521(17) 0.0434(14) 0.0327(12) -0.0036(10) 0.0098(11) 0.0166(13)

loop_
_atom_type_symbol
_atom_type_description
_atom_type_scat_dispersion_real
_atom_type_scat_dispersion_imag
_atom_type_scat_source
C C 0.0033 0.0016 'International Tables Vol C Tables 4.2.6.8 and 6.1.1.4'
H H 0.0000 0.0000 'International Tables Vol C Tables 4.2.6.8 and 6.1.1.4'
Co Co 0.3494 0.9721 'International Tables Vol C Tables 4.2.6.8 and 6.1.1.4'
N N 0.0061 0.0033 'International Tables Vol C Tables 4.2.6.8 and 6.1.1.4'
O O 0.0106 0.0060 'International Tables Vol C Tables 4.2.6.8 and 6.1.1.4'

loop_
_geom_angle_atom_site_label_1
_geom_angle_atom_site_label_2
_geom_angle_atom_site_label_3
_geom_angle
_geom_angle_site_symmetry_1
_geom_angle_site_symmetry_3
_geom_angle_publ_flag
O1 C1 O2 126.8(2) . . ?
O1 C1 C2 117.3(2) . . ?
O2 C1 C2 115.9(2) . . ?
C6 C2 C3 117.5(2) . . ?
C6 C2 C1 122.3(2) . . ?
C3 C2 C1 120.2(2) . . ?
C9' C3 C2 120.5(2) . . ?
N9 C3 C2 120.5(2) . . ?
N9 C3 H3A 119.7 . . ?
C2 C3 H3A 119.7 . . ?
C5 C4 C9' 119.0(2) . . ?
C5 C4 N9 119.0(2) . . ?
C5 C4 C4 120.3(3) . 2_786 ?
N9 C4 C4 120.7(3) . 2_786 ?
C6 C5 C4 120.7(2) . . ?
C6 C5 H5 119.6 . . ?
C4 C5 H5 119.6 . . ?
C5 C6 C2 121.5(2) . . ?
C5 C6 H6 119.2 . . ?
C2 C6 H6 119.2 . . ?
N1 C7 N2 112.3(2) . . ?
N1 C7 H7 123.9 . . ?
N2 C7 H7 123.9 . . ?
C0AA C8 N1 110.0(2) . . ?
C0AA C8 H8 125.0 . . ?
N1 C8 H8 125.0 . . ?
C8 C0AA N2 106.4(2) . . ?
C8 C0AA H0AA 126.8 . . ?
N2 C0AA H0AA 126.8 . . ?
C11 C10 C15 119.5(2) . . ?
C11 C10 N2 119.8(2) . . ?
C15 C10 N2 120.6(2) . . ?
C10 C11 C12 120.3(3) . . ?
C10 C11 H11 119.9 . . ?
C12 C11 H11 119.9 . . ?
C13 C12 C11 119.8(3) . . ?
C13 C12 H12 120.1 . . ?
C11 C12 H12 120.1 . . ?
C12 C13 C14 120.7(3) . . ?
C12 C13 O3 118.6(3) . . ?
C14 C13 O3 120.5(3) . . ?
C13 C14 C15 119.5(3) . . ?
C13 C14 H14 120.2 . . ?
C15 C14 H14 120.2 . . ?
C10 C15 C14 120.1(3) . . ?
C10 C15 H15 120.0 . . ?
C14 C15 H15 120.0 . . ?
C21 C16 C17 120.9(2) . . ?
C21 C16 O3 123.7(2) . . ?
C17 C16 O3 115.4(2) . . ?
C16 C17 C18 119.7(3) . . ?
C16 C17 H17 120.1 . . ?
C18 C17 H17 120.1 . . ?
C19 C18 C17 119.6(3) . . ?
C19 C18 H18 120.2 . . ?
C17 C18 H18 120.2 . . ?
C18 C19 C20 120.6(2) . . ?
C18 C19 N3 120.7(2) . . ?
C20 C19 N3 118.7(2) . . ?
C19 C20 C21 119.9(3) . . ?
C19 C20 H20 120.1 . . ?
C21 C20 H20 120.1 . . ?
C16 C21 C20 119.3(3) . . ?
C16 C21 H21 120.4 . . ?
C20 C21 H21 120.4 . . ?
N4 C22 N3 111.6(2) . . ?
N4 C22 H22 124.2 . . ?
N3 C22 H22 124.2 . . ?
C24 C23 N4 110.1(2) . . ?
C24 C23 H23 124.9 . . ?
N4 C23 H23 124.9 . . ?
C23 C24 N3 105.7(2) . . ?
C23 C24 H24 127.2 . . ?
N3 C24 H24 127.2 . . ?
O2 Co1 O2 180.0 2_775 . ?
O2 Co1 N1 88.06(7) 2_775 . ?
O2 Co1 N1 91.94(7) . . ?
O2 Co1 N1 91.94(7) 2_775 2_775 ?
O2 Co1 N1 88.06(7) . 2_775 ?
N1 Co1 N1 180.0 . 2_775 ?
O2 Co1 N4 94.01(7) 2_775 1_564 ?
O2 Co1 N4 85.99(7) . 1_564 ?
N1 Co1 N4 92.10(8) . 1_564 ?
N1 Co1 N4 87.90(8) 2_775 1_564 ?
O2 Co1 N4 85.99(7) 2_775 2_766 ?
O2 Co1 N4 94.01(7) . 2_766 ?
N1 Co1 N4 87.90(8) . 2_766 ?
N1 Co1 N4 92.10(8) 2_775 2_766 ?
N4 Co1 N4 180.0 1_564 2_766 ?
C7 N1 C8 105.5(2) . . ?
C7 N1 Co1 127.36(16) . . ?
C8 N1 Co1 127.01(17) . . ?
C7 N2 C0AA 105.9(2) . . ?
C7 N2 C10 127.0(2) . . ?
C0AA N2 C10 126.9(2) . . ?
C22 N3 C24 107.0(2) . . ?
C22 N3 C19 126.1(2) . . ?
C24 N3 C19 126.9(2) . . ?
C22 N4 C23 105.6(2) . . ?
C22 N4 Co1 126.55(18) . 1_546 ?
C23 N4 Co1 127.79(15) . 1_546 ?
C3 N9 C4 120.7(2) . . ?
C1 O2 Co1 147.31(16) . . ?
C16 O3 C13 117.8(2) . . ?
C3 C9' C4 120.7(2) . . ?
C3 C9' H9' 119.6 . . ?
C4 C9' H9' 119.6 . . ?

loop_
_geom_bond_atom_site_label_1
_geom_bond_atom_site_label_2
_geom_bond_distance
_geom_bond_site_symmetry_2
_geom_bond_publ_flag
C1 O1 1.239(3) . ?
C1 O2 1.262(3) . ?
C1 C2 1.521(3) . ?
C2 C6 1.384(3) . ?
C2 C3 1.391(3) . ?
C3 C9' 1.373(3) . ?
C3 N9 1.373(3) . ?
C3 H3A 0.9300 . ?
C4 C5 1.364(3) . ?
C4 C9' 1.378(3) . ?
C4 N9 1.378(3) . ?
C4 C4 1.487(4) 2_786 ?
C5 C6 1.364(3) . ?
C5 H5 0.9300 . ?
C6 H6 0.9300 . ?
C7 N1 1.308(3) . ?
C7 N2 1.350(3) . ?
C7 H7 0.9300 . ?
C8 C0AA 1.352(4) . ?
C8 N1 1.366(3) . ?
C8 H8 0.9300 . ?
C0AA N2 1.377(3) . ?
C0AA H0AA 0.9300 . ?
C10 C11 1.377(3) . ?
C10 C15 1.379(4) . ?
C10 N2 1.428(3) . ?
C11 C12 1.383(4) . ?
C11 H11 0.9300 . ?
C12 C13 1.364(4) . ?
C12 H12 0.9300 . ?
C13 C14 1.373(4) . ?
C13 O3 1.398(3) . ?
C14 C15 1.386(4) . ?
C14 H14 0.9300 . ?
C15 H15 0.9300 . ?
C16 C21 1.367(4) . ?
C16 C17 1.377(4) . ?
C16 O3 1.390(3) . ?
C17 C18 1.382(3) . ?
C17 H17 0.9300 . ?
C18 C19 1.372(4) . ?
C18 H18 0.9300 . ?
C19 C20 1.373(3) . ?
C19 N3 1.442(3) . ?
C20 C21 1.390(3) . ?
C20 H20 0.9300 . ?
C21 H21 0.9300 . ?
C22 N4 1.312(3) . ?
C22 N3 1.345(3) . ?
C22 H22 0.9300 . ?
C23 C24 1.355(3) . ?
C23 N4 1.367(3) . ?
C23 H23 0.9300 . ?
C24 N3 1.376(3) . ?
C24 H24 0.9300 . ?
Co1 O2 2.1296(16) 2_775 ?
Co1 O2 2.1296(16) . ?
Co1 N1 2.144(2) . ?
Co1 N1 2.144(2) 2_775 ?
Co1 N4 2.163(2) 1_564 ?
Co1 N4 2.163(2) 2_766 ?
C9' H9' 0.9300 . ?

loop_
_geom_torsion_atom_site_label_1
_geom_torsion_atom_site_label_2
_geom_torsion_atom_site_label_3
_geom_torsion_atom_site_label_4
_geom_torsion
_geom_torsion_site_symmetry_1
_geom_torsion_site_symmetry_2
_geom_torsion_site_symmetry_3
_geom_torsion_site_symmetry_4
_geom_torsion_publ_flag
O1 C1 C2 C6 -170.9(3) . . . . ?
O2 C1 C2 C6 9.7(4) . . . . ?
O1 C1 C2 C3 10.7(4) . . . . ?
O2 C1 C2 C3 -168.7(2) . . . . ?
C6 C2 C3 C9' -1.5(4) . . . . ?
C1 C2 C3 C9' 177.0(2) . . . . ?
C6 C2 C3 N9 -1.5(4) . . . . ?
C1 C2 C3 N9 177.0(2) . . . . ?
C9' C4 C5 C6 -0.4(4) . . . . ?
N9 C4 C5 C6 -0.4(4) . . . . ?
C4 C4 C5 C6 -179.5(3) 2_786 . . . ?
C4 C5 C6 C2 0.1(4) . . . . ?
C3 C2 C6 C5 0.9(4) . . . . ?
C1 C2 C6 C5 -177.6(2) . . . . ?
N1 C8 C0AA N2 0.2(3) . . . . ?
C15 C10 C11 C12 0.8(4) . . . . ?
N2 C10 C11 C12 -177.9(2) . . . . ?
C10 C11 C12 C13 0.3(4) . . . . ?
C11 C12 C13 C14 -1.4(4) . . . . ?
C11 C12 C13 O3 174.6(2) . . . . ?
C12 C13 C14 C15 1.4(4) . . . . ?
O3 C13 C14 C15 -174.5(3) . . . . ?
C11 C10 C15 C14 -0.8(4) . . . . ?
N2 C10 C15 C14 177.9(3) . . . . ?
C13 C14 C15 C10 -0.3(4) . . . . ?
C21 C16 C17 C18 0.1(4) . . . . ?
O3 C16 C17 C18 -179.8(2) . . . . ?
C16 C17 C18 C19 0.4(4) . . . . ?
C17 C18 C19 C20 -0.1(4) . . . . ?
C17 C18 C19 N3 -179.5(2) . . . . ?
C18 C19 C20 C21 -0.8(4) . . . . ?
N3 C19 C20 C21 178.6(3) . . . . ?
C17 C16 C21 C20 -0.9(5) . . . . ?
O3 C16 C21 C20 179.0(3) . . . . ?
C19 C20 C21 C16 1.3(5) . . . . ?
N4 C23 C24 N3 -0.1(3) . . . . ?
N2 C7 N1 C8 0.9(3) . . . . ?
N2 C7 N1 Co1 -174.89(17) . . . . ?
C0AA C8 N1 C7 -0.7(3) . . . . ?
C0AA C8 N1 Co1 175.2(2) . . . . ?
N1 C7 N2 C0AA -0.8(3) . . . . ?
N1 C7 N2 C10 -176.7(2) . . . . ?
C8 C0AA N2 C7 0.4(3) . . . . ?
C8 C0AA N2 C10 176.3(2) . . . . ?
C11 C10 N2 C7 -167.8(3) . . . . ?
C15 C10 N2 C7 13.5(4) . . . . ?
C11 C10 N2 C0AA 17.1(4) . . . . ?
C15 C10 N2 C0AA -161.5(3) . . . . ?
N4 C22 N3 C24 0.4(3) . . . . ?
N4 C22 N3 C19 178.5(2) . . . . ?
C23 C24 N3 C22 -0.2(3) . . . . ?
C23 C24 N3 C19 -178.3(2) . . . . ?
C18 C19 N3 C22 132.6(3) . . . . ?
C20 C19 N3 C22 -46.8(4) . . . . ?
C18 C19 N3 C24 -49.7(4) . . . . ?
C20 C19 N3 C24 130.9(3) . . . . ?
N3 C22 N4 C23 -0.4(3) . . . . ?
N3 C22 N4 Co1 -177.99(16) . . . 1_546 ?
C24 C23 N4 C22 0.3(3) . . . . ?
C24 C23 N4 Co1 177.82(17) . . . 1_546 ?
C2 C3 N9 C4 1.2(4) . . . . ?
C5 C4 N9 C3 -0.2(4) . . . . ?
C4 C4 N9 C3 178.9(3) 2_786 . . . ?
O1 C1 O2 Co1 -22.4(5) . . . . ?
C2 C1 O2 Co1 156.9(2) . . . . ?
C21 C16 O3 C13 3.8(4) . . . . ?
C17 C16 O3 C13 -176.4(3) . . . . ?
C12 C13 O3 C16 101.3(3) . . . . ?
C14 C13 O3 C16 -82.7(3) . . . . ?
C2 C3 C9' C4 1.2(4) . . . . ?
C5 C4 C9' C3 -0.2(4) . . . . ?
C4 C4 C9' C3 178.9(3) 2_786 . . . ?
